data_7012794
loop_
_publ_author_name
'Sugiyarto, Kristian H.'
'McHale, Wendy-Anne'
'Craig, Donald C.'
'Rae, A. David'
'Scudder, Marcia L.'
'Goodwin, Harold A.'

_publ_section_title
;
 Spin transition centres linked by the nitroprusside ion. The
 cooperative transition in bis(2,6-bis(pyrazol-3-yl)pyridine)iron(ii)
 nitroprusside
;
_journal_issue 12
_journal_name_full 'Dalton Transactions'
_journal_page_first 2443
_journal_paper_doi 10.1039/B301218B
_journal_year 2003
_chemical_formula_moiety 'C22 H18 Fe N10 2+,C5 Fe N6 O 2-'
_chemical_formula_sum 'C27 H18 Fe2 N16 O'
_chemical_formula_weight 694.2
_space_group_IT_number 60
_symmetry_cell_setting orthorhombic
_symmetry_space_group_name_Hall '-P 2a 2n'
_symmetry_space_group_name_H-M 'P n c a'
_atom_type_scat_source 'International Tables for X-ray Crystallography, Vol. IV'
_audit_creation_method 'RAELSPUB and manual entry'
_cell_angle_alpha 90.00
_cell_angle_beta 90.00
_cell_angle_gamma 90.00
_cell_formula_units_Z 8
_cell_length_a 18.8716(2)
_cell_length_b 18.8716(2)
_cell_length_c 16.6791(3)
_cell_measurement_temperature 100
_cell_volume 5940.05(14)
_computing_cell_refinement 'Denzo-Scalepak (Otwinowski & Minor, 1997)'
_computing_data_collection 'COLLECT (Nonius, 1999)'
_computing_data_reduction 'Denzo-Scalepak (Otwinowski & Minor, 1997)'
_computing_molecular_graphics 'ORTEP-II, (Johnson, 1976)'
_computing_publication_material 'Local programs'
_computing_structure_refinement 'RAELS, (Rae, 2000)'
_computing_structure_solution 'SIR92 (Altomare et al, 1994)'
_diffrn_ambient_temperature 100(2)
_diffrn_measurement_device_type 'Nonius KappaCCD area detector diffractometer'
_diffrn_radiation_type 'Mo K\a'
_diffrn_radiation_wavelength 0.71073
_diffrn_reflns_limit_h_max 24
_diffrn_reflns_limit_h_min -24
_diffrn_reflns_limit_k_max 24
_diffrn_reflns_limit_k_min -24
_diffrn_reflns_limit_l_max 21
_diffrn_reflns_limit_l_min -21
_diffrn_reflns_number 61201
_diffrn_reflns_theta_max 27.50
_diffrn_standards_decay_% 0
_exptl_absorpt_coefficient_mu 1.03
_exptl_absorpt_correction_T_max 0.903
_exptl_absorpt_correction_T_min 0.825
_exptl_absorpt_correction_type integration
_exptl_absorpt_process_details
;
Gaussian integration (Coppens, 1970)
;
_exptl_crystal_colour yellow
_exptl_crystal_density_diffrn 1.56
_exptl_crystal_density_method 'not measured'
_exptl_crystal_description plate
_exptl_crystal_F_000 2816.0
_exptl_crystal_size_max 0.29
_exptl_crystal_size_mid 0.17
_exptl_crystal_size_min 0.08
_refine_diff_density_max 0.61
_refine_diff_density_min -0.83
_refine_ls_extinction_method none
_refine_ls_goodness_of_fit_ref 1.25
_refine_ls_hydrogen_treatment noref
_refine_ls_number_parameters 119
_refine_ls_number_reflns 5694
_refine_ls_R_factor_gt 0.044
_refine_ls_shift/su_max 0.25
_refine_ls_structure_factor_coef F
_refine_ls_weighting_details 'w = 1/[\s^2^(F) + 0.0004F^2^]'
_refine_ls_weighting_scheme calc
_refine_ls_wR_factor_ref 0.058
_reflns_number_gt 5694
_reflns_number_total 7104
_reflns_threshold_expression I>2\s(I)
_cod_data_source_file b301218b.txt
_cod_data_source_block C22H18FeN10,C5FeN6O_DHG73_LT
_cod_database_code 7012794

loop_
_symmetry_equiv_pos_site_id
_symmetry_equiv_pos_as_xyz
1 x,y,z
2 1/2-x,-y,z
3 -x,1/2+y,1/2-z
4 1/2+x,1/2-y,1/2-z
5 -x,-y,-z
6 1/2+x,y,-z
7 x,1/2-y,1/2+z
8 1/2-x,1/2+y,1/2+z

loop_
_atom_site_aniso_label
_atom_site_aniso_U_11
_atom_site_aniso_U_22
_atom_site_aniso_U_33
_atom_site_aniso_U_12
_atom_site_aniso_U_13
_atom_site_aniso_U_23
Fe1 0.0179(3) 0.0192(3) 0.0196(3) 0.0000(2) 0.0000 0.0000
N1 0.020(1) 0.025(1) 0.021(1) 0.002(1) 0.002(1) 0.001(1)
N2 0.023(1) 0.031(1) 0.024(1) 0.001(1) 0.005(1) 0.000(1)
N3 0.023(1) 0.019(1) 0.023(1) 0.001(1) 0.000(1) 0.000(1)
N4 0.020(1) 0.023(1) 0.022(1) 0.000(1) 0.002(1) 0.001(1)
N5 0.022(1) 0.030(1) 0.023(1) 0.002(1) 0.003(1) 0.001(1)
C1 0.027(1) 0.042(1) 0.025(1) 0.005(1) 0.007(1) 0.003(1)
C2 0.028(1) 0.038(1) 0.024(1) 0.009(1) 0.004(1) -0.002(1)
C3 0.024(1) 0.027(1) 0.022(1) 0.005(1) 0.002(1) -0.002(1)
C4 0.028(1) 0.022(1) 0.025(1) 0.004(1) 0.000(1) -0.002(1)
C5 0.041(1) 0.023(1) 0.033(1) 0.008(1) -0.001(1) -0.004(1)
C6 0.050(1) 0.019(1) 0.040(1) 0.003(1) 0.000(1) -0.001(1)
C7 0.026(1) 0.038(1) 0.027(1) 0.001(1) 0.007(1) 0.006(1)
C8 0.030(1) 0.033(1) 0.031(1) -0.004(1) 0.007(1) 0.008(1)
C9 0.025(1) 0.024(1) 0.027(1) -0.003(12) 0.003(1) 0.004(1)
C10 0.029(1) 0.020(1) 0.028(1) -0.002(12) 0.001(1) 0.002(1)
C11 0.043(1) 0.020(1) 0.038(1) -0.002(10) 0.001(1) 0.003(1)
Fe1' 0.0174(3) 0.0212(3) 0.0242(3) 0.0012(2) 0.0000 0.0000
N1' 0.024(1) 0.022(1) 0.025(1) 0.000(1) 0.000(1) 0.001(1)
N2' 0.033(1) 0.023(1) 0.027(1) 0.003(1) -0.002(1) 0.002(1)
N3' 0.017(1) 0.031(1) 0.030(1) 0.001(1) -0.001(1) 0.000(1)
N4' 0.026(1) 0.023(1) 0.025(1) 0.003(1) -0.001(1) 0.001(1)
N5' 0.038(1) 0.025(1) 0.026(1) -0.000(1) 0.001(1) 0.002(1)
C1' 0.048(1) 0.025(1) 0.028(1) -0.001(0) 0.001(1) 0.003(1)
C2' 0.043(1) 0.031(1) 0.030(1) -0.010(1) 0.005(1) 0.003(1)
C3' 0.027(1) 0.029(1) 0.029(1) -0.006(1) 0.003(1) 0.001(1)
C4' 0.020(1) 0.038(1) 0.034(1) -0.005(1) 0.002(1) 0.000(1)
C5' 0.020(1) 0.062(1) 0.046(1) -0.008(1) 0.004(1) 0.000(1)
C6' 0.017(1) 0.078(1) 0.056(1) 0.000(1) -0.001(1) 0.000(1)
C7' 0.052(1) 0.028(1) 0.028(1) 0.005(1) -0.004(1) 0.004(1)
C8' 0.044(1) 0.036(1) 0.033(1) 0.012(1) -0.009(1) 0.004(1)
C9' 0.028(1) 0.031(1) 0.030(1) 0.008(1) -0.005(1) 0.002(1)
C10' 0.020(1) 0.040(1) 0.035(1) 0.006(1) -0.004(1) 0.001(1)
C11' 0.020(1) 0.064(1) 0.048(1) 0.009(1) -0.006(1) 0.001(1)
Fe2 0.0223(3) 0.0224(4) 0.0190(3) -0.0010(2) -0.0015(2) 0.0001(2)
N1Np 0.028(1) 0.034(1) 0.019(1) -0.003(1) -0.001(1) 0.001(1)
O1Np 0.037(1) 0.051(2) 0.019(1) -0.004(1) 0.001(1) -0.001(1)
C2Np 0.025(1) 0.029(1) 0.019(1) -0.002(1) -0.001(1) 0.000(1)
N2Np 0.032(1) 0.042(1) 0.020(1) -0.004(1) 0.001(1) 0.000(1)
C3Np 0.026(1) 0.031(1) 0.028(1) 0.005(1) -0.004(1) 0.000(1)
N3Np 0.032(1) 0.042(1) 0.041(1) 0.013(1) -0.006(1) -0.001(1)
C4Np 0.031(1) 0.024(1) 0.028(1) -0.005(1) -0.002(1) 0.001(1)
N4Np 0.043(1) 0.028(1) 0.040(1) -0.012(1) -0.003(1) 0.000(1)
C5Np 0.024(1) 0.029(1) 0.025(1) 0.003(1) -0.002(1) -0.001(1)
N5Np 0.028(1) 0.040(1) 0.036(1) 0.009(1) -0.004(1) -0.002(1)
C6Np 0.029(1) 0.026(1) 0.026(1) -0.006(1) -0.002(1) -0.002(1)
N6Np 0.039(1) 0.031(1) 0.038(1) -0.013(1) -0.003(1) -0.003(1)
O1Np1 0.037(1) 0.051(2) 0.020(1) -0.005(1) 0.002(1) 0.001(1)
O1Np2 0.038(1) 0.051(2) 0.020(1) -0.005(1) 0.000(1) 0.003(1)
O1Np3 0.038(2) 0.051(2) 0.019(1) -0.005(1) 0.000(1) 0.001(1)
HN2 0.027 0.031 0.027 -0.002 0.006 0.006
HC1 0.031 0.053 0.029 0.006 0.011 0.006
HC2 0.035 0.045 0.027 0.015 0.005 -0.004
HC5 0.048 0.027 0.035 0.013 0.000 -0.006
HC6 0.065 0.020 0.050 0.005 0.000 -0.001
HN5 0.024 0.031 0.022 0.005 0.003 -0.001
HC7 0.031 0.048 0.029 0.004 0.010 0.007
HC8 0.038 0.037 0.038 -0.006 0.010 0.012
HC11 0.051 0.022 0.046 -0.006 0.003 0.007
HN2' 0.033 0.028 0.029 0.009 -0.004 0.002
HC1' 0.064 0.027 0.029 0.001 -0.001 0.005
HC2' 0.051 0.040 0.036 -0.018 0.010 0.004
HC5' 0.026 0.072 0.052 -0.017 0.008 0.001
HC6' 0.017 0.105 0.070 -0.001 -0.001 0.000
HN5' 0.039 0.028 0.028 -0.005 0.004 0.002
HC7' 0.069 0.030 0.029 0.004 -0.004 0.006
HC8' 0.052 0.048 0.040 0.019 -0.015 0.005
HC11' 0.026 0.077 0.056 0.017 -0.011 0.001

loop_
_atom_site_type_symbol
_atom_site_label
_atom_site_fract_x
_atom_site_fract_y
_atom_site_fract_z
_atom_site_occupancy
_atom_site_U_iso_or_equiv
_atom_site_refinement_flags
_atom_site_thermal_displace_type
_atom_site_calc_flag
_atom_site_calc_attached_atom
Fe Fe1 0.25000 0.50000 0.22566(4) 1.0 0.0189(2) . Uani d ?
N N1 0.3228(1) 0.4874(1) 0.1417(1) 1.0 0.022(1) . Uani d ?
N N2 0.3565(1) 0.5283(1) 0.0876(1) 1.0 0.026(1) . Uani d ?
N N3 0.2605(0) 0.3981(1) 0.2257(1) 1.0 0.022(1) . Uani d ?
N N4 0.1832(1) 0.4730(1) 0.3108(1) 1.0 0.021(1) . Uani d ?
N N5 0.1468(1) 0.5068(1) 0.3687(1) 1.0 0.025(1) . Uani d ?
C C1 0.3969(1) 0.4878(1) 0.0381(2) 1.0 0.031(1) . Uani d ?
C C2 0.3894(1) 0.4182(1) 0.0603(2) 1.0 0.030(1) . Uani d ?
C C3 0.3424(1) 0.4200(1) 0.1256(2) 1.0 0.025(1) . Uani d ?
C C4 0.3074(1) 0.3673(1) 0.1755(1) 1.0 0.025(1) . Uani d ?
C C5 0.3163(1) 0.2938(1) 0.1741(2) 1.0 0.032(1) . Uani d ?
C C6 0.2755(1) 0.2532(1) 0.2258(1) 1.0 0.037(1) . Uani d ?
C C7 0.1183(1) 0.4596(1) 0.4211(1) 1.0 0.030(1) . Uani d ?
C C8 0.1367(2) 0.3926(1) 0.3968(2) 1.0 0.031(1) . Uani d ?
C C9 0.1774(1) 0.4030(1) 0.3273(2) 1.0 0.025(1) . Uani d ?
C C10 0.2210(1) 0.3584(1) 0.2759(1) 1.0 0.026(1) . Uani d ?
C C11 0.2273(1) 0.2847(1) 0.2775(2) 1.0 0.034(1) . Uani d ?
Fe Fe1' 0.75000 0.50000 0.25987(4) 1.0 0.0209(1) . Uani d ?
N N1' 0.7661(1) 0.5716(1) 0.1763(1) 1.0 0.024(1) . Uani d ?
N N2' 0.7253(1) 0.6076(1) 0.1241(1) 1.0 0.028(1) . Uani d ?
N N3' 0.8523(1) 0.5026(1) 0.2556(1) 1.0 0.026(1) . Uani d ?
N N4' 0.7738(1) 0.4316(1) 0.3455(1) 1.0 0.025(1) . Uani d ?
N N5' 0.7400(1) 0.3963(1) 0.4043(1) 1.0 0.030(1) . Uani d ?
C C1' 0.7662(1) 0.6451(1) 0.0721(2) 1.0 0.034(1) . Uani d ?
C C2' 0.8360(1) 0.6333(2) 0.0909(2) 1.0 0.035(1) . Uani d ?
C C3' 0.8339(1) 0.5869(1) 0.1567(1) 1.0 0.028(1) . Uani d ?
C C4' 0.8850(1) 0.5468(1) 0.2038(1) 1.0 0.031(1) . Uani d ?
C C5' 0.9589(1) 0.5500(2) 0.1993(2) 1.0 0.043(1) . Uani d ?
C C6' 0.9979(1) 0.5064(1) 0.2496(1) 1.0 0.050(1) . Uani d ?
C C7' 0.7874(1) 0.3648(1) 0.4542(2) 1.0 0.036(1) . Uani d ?
C C8' 0.8545(1) 0.3800(2) 0.4273(2) 1.0 0.038(1) . Uani d ?
C C9' 0.8439(1) 0.4221(1) 0.3589(1) 1.0 0.030(1) . Uani d ?
C C10' 0.8905(1) 0.4603(1) 0.3045(1) 1.0 0.032(1) . Uani d ?
C C11' 0.9645(1) 0.4609(2) 0.3029(2) 1.0 0.044(1) . Uani d ?
Fe Fe2 0.50976(2) 0.25871(2) 0.37135(3) 1.0 0.0212(2) . Uani d ?
N N1Np 0.5283(1) 0.2618(1) 0.2749(2) 1.0 0.027(1) . Uani d ?
O O1Np 0.5438(9) 0.2515(4) 0.2080(3) 0.371(14) 0.036(1) . Uani d ?
C C2Np 0.4937(2) 0.2519(1) 0.4864(2) 1.0 0.024(1) . Uani d ?
N N2Np 0.4828(2) 0.2465(1) 0.5538(2) 1.0 0.031(1) . Uani d ?
C C3Np 0.4226(1) 0.3123(1) 0.3692(2) 1.0 0.028(1) . Uani d ?
N N3Np 0.3723(2) 0.3465(2) 0.3692(2) 1.0 0.038(1) . Uani d ?
C C4Np 0.5592(2) 0.3460(2) 0.3951(2) 1.0 0.027(1) . Uani d ?
N N4Np 0.5907(2) 0.3969(1) 0.4074(2) 1.0 0.037(1) . Uani d ?
C C5Np 0.5962(2) 0.2075(2) 0.3940(2) 1.0 0.026(1) . Uani d ?
N N5Np 0.6479(1) 0.1771(2) 0.4061(2) 1.0 0.035(1) . Uani d ?
C C6Np 0.4555(2) 0.1718(2) 0.3673(2) 1.0 0.027(1) . Uani d ?
N N6Np 0.4214(2) 0.1214(1) 0.3673(2) 1.0 0.036(1) . Uani d ?
O O1Np1 0.5532(4) 0.2666(10) 0.2109(2) 0.361(14) 0.036(1) . Uani d ?
O O1Np2 0.5385(10) 0.2763(4) 0.2077(3) 0.236(14) 0.036(1) . Uani d ?
O O1Np3 0.5291(4) 0.2612(10) 0.2047(2) 0.032(14) 0.036(1) . Uani d ?
H HN2 0.3525 0.5810 0.0844 1.0 0.028 . Uani c ?
H HC1 0.4270 0.5058 -0.0069 1.0 0.038 . Uani c ?
H HC2 0.4122 0.3757 0.0355 1.0 0.036 . Uani c ?
H HC5 0.3511 0.2711 0.1369 1.0 0.037 . Uani c ?
H HC6 0.2810 0.2005 0.2258 1.0 0.045 . Uani c ?
H HN5 0.1415 0.5594 0.3726 1.0 0.026 . Uani c ?
H HC7 0.0891 0.4717 0.4692 1.0 0.036 . Uani c ?
H HC8 0.1239 0.3466 0.4228 1.0 0.038 . Uani c ?
H HC11 0.1979 0.2554 0.3148 1.0 0.040 . Uani c ?
H HN2' 0.6723 0.6069 0.1236 1.0 0.030 . Uani c ?
H HC1' 0.7484 0.6760 0.0278 1.0 0.040 . Uani c ?
H HC2' 0.8788 0.6533 0.0638 1.0 0.043 . Uani c ?
H HC5' 0.9829 0.5828 0.1609 1.0 0.050 . Uani c ?
H HC6' 1.0508 0.5078 0.2474 1.0 0.064 . Uani c ?
H HN5' 0.6874 0.3936 0.4103 1.0 0.032 . Uani c ?
H HC7' 0.7755 0.3356 0.5023 1.0 0.043 . Uani c ?
H HC8' 0.9006 0.3645 0.4511 1.0 0.046 . Uani c ?
H HC11' 0.9926 0.4295 0.3392 1.0 .0.053 . Uani c ?

loop_
_geom_angle_atom_site_label_1
_geom_angle_atom_site_label_2
_geom_angle_atom_site_label_3
_geom_angle
_geom_angle_site_symmetry_1
_geom_angle_site_symmetry_2
_geom_angle_site_symmetry_3
_geom_angle_publ_flag
N1 Fe1 N1 89.7(1) . . 2_565 yes
N1 Fe1 N3 79.0(1) . . . yes
N1 Fe1 N3 101.0(1) . . 2_565 yes
N1 Fe1 N4 157.9(1) . . . yes
N1 Fe1 N4 95.6(1) . . 2_565 yes
N3 Fe1 N3 179.9(1) . . 2_565 yes
N3 Fe1 N4 78.9(1) . . . yes
N3 Fe1 N4 101.1(1) . . 2_565 yes
N4 Fe1 N4 87.5(1) . . 2_565 yes
Fe1 N1 N2 137.3(1) . . . yes
Fe1 N1 C3 116.3(1) . . . yes
N2 N1 C3 106.1(1) . . . yes
N1 N2 C1 110.6(1) . . . yes
Fe1 N3 C4 119.8(1) . . . yes
Fe1 N3 C10 119.8(1) . . . yes
C4 N3 C10 120.5(2) . . . yes
Fe1 N4 N5 136.2(1) . . . yes
Fe1 N4 C9 116.8(1) . . . yes
N5 N4 C9 106.1(1) . . . yes
N4 N5 C7 110.6(1) . . . yes
N2 C1 C2 108.4(2) . . . yes
C1 C2 C3 104.6(2) . . . yes
N1 C3 C2 110.4(2) . . . yes
N1 C3 C4 113.9(2) . . . yes
C2 C3 C4 135.5(2) . . . yes
N3 C4 C3 110.9(2) . . . yes
N3 C4 C5 121.2(2) . . . yes
C3 C4 C5 127.9(2) . . . yes
C4 C5 C6 118.1(2) . . . yes
C5 C6 C11 120.9(2) . . . yes
N5 C7 C8 108.4(2) . . . yes
C7 C8 C9 104.6(2) . . . yes
N4 C9 C8 110.4(2) . . . yes
N4 C9 C10 113.6(2) . . . yes
C8 C9 C10 135.5(2) . . . yes
N3 C10 C9 110.8(2) . . . yes
N3 C10 C11 121.2(2) . . . yes
C9 C10 C11 127.9(2) . . . yes
C6 C11 C10 118.1(2) . . . yes
N1' Fe1' N1' 89.7(1) . . 2_665 yes
N1' Fe1' N3' 78.6(1) . . . yes
N1' Fe1' N3' 98.4(1) . . 2_665 yes
N1' Fe1' N4' 157.9(1) . . . yes
N1' Fe1' N4' 95.7(1) . . 2_665 yes
N3' Fe1' N3' 175.8(0) . . 2_665 yes
N3' Fe1' N4' 79.4(1) . . . yes
N3' Fe1' N4' 103.7(1) . . 2_665 yes
N4' Fe1' N4' 87.4(1) . . 2_665 yes
Fe1' N1' N2' 135.9(1) . . . yes
Fe1' N1' C3' 117.6(1) . . . yes
N2' N1' C3' 106.1(1) . . . yes
N1' N2' C1' 110.6(1) . . . yes
Fe1' N3' C4' 119.8(1) . . . yes
Fe1' N3' C10' 119.8(1) . . . yes
C4' N3' C10' 120.5(2) . . . yes
Fe1' N4' N5' 137.9(1) . . . yes
Fe1' N4' C9' 115.3(1) . . . yes
N5' N4' C9' 106.1(1) . . . yes
N4' N5' C7' 110.6(1) . . . yes
N2' C1' C2' 108.4(2) . . . yes
C1' C2' C3' 104.6(2) . . . yes
N1' C3' C2' 110.4(2) . . . yes
N1' C3' C4' 112.7(2) . . . yes
C2' C3' C4' 136.6(2) . . . yes
N3' C4' C3' 111.3(2) . . . yes
N3' C4' C5' 121.2(2) . . . yes
C3' C4' C5' 127.6(2) . . . yes
C4' C5' C6' 118.1(2) . . . yes
C5' C6' C11' 120.9(2) . . . yes
N5' C7' C8' 108.4(2) . . . yes
C7' C8' C9' 104.6(2) . . . yes
N4' C9' C8' 110.4(2) . . . yes
N4' C9' C10' 115.0(2) . . . yes
C8' C9' C10' 134.4(2) . . . yes
N3' C10' C9' 110.2(2) . . . yes
N3' C10' C11' 121.2(2) . . . yes
C9' C10' C11' 128.4(2) . . . yes
C6' C11' C10' 118.1(2) . . . yes
N1Np Fe2 C2Np 176.3(1) . . . yes
N1Np Fe2 C3Np 98.3(1) . . . yes
N1Np Fe2 C4Np 93.9(1) . . . yes
N1Np Fe2 C5Np 91.7(1) . . . yes
N1Np Fe2 C6Np 96.2(1) . . . yes
C2Np Fe2 C3Np 85.4(1) . . . yes
C2Np Fe2 C4Np 85.9(1) . . . yes
C2Np Fe2 C5Np 84.6(1) . . . yes
C2Np Fe2 C6Np 84.0(1) . . . yes
C3Np Fe2 C4Np 88.2(1) . . . yes
C3Np Fe2 C5Np 169.8(2) . . . yes
C3Np Fe2 C6Np 89.6(1) . . . yes
C4Np Fe2 C5Np 88.8(1) . . . yes
C4Np Fe2 C6Np 169.9(2) . . . yes
C5Np Fe2 C6Np 91.7(1) . . . yes
Fe2 N1Np O1Np 168.2(3) . . . yes
Fe2 N1Np O1Np1 168.2(3) . . . yes
Fe2 N1Np O1Np2 168.2(3) . . . yes
Fe2 N1Np O1Np3 168.2(3) . . . yes
Fe2 N1Np O1Np3 168.2(3) . . . yes
Fe2 C2Np N2Np 178.1(3) . . . yes
Fe2 C3Np N3Np 177.1(2) . . . yes
Fe2 C4Np N4Np 177.4(3) . . . yes
Fe2 C5Np N5Np 178.8(4) . . . yes
Fe2 C6Np N6Np 177.1(3) . . . yes
N1 N2 N5Np 122.2(1) . . 3_655 yes
C1 N2 N5Np 126.9(1) . . 3_655 yes
N4 N5 N3Np 122.6(1) . . 2_565 yes
C7 N5 N3Np 126.7(1) . . 2_565 yes
N1' N2' N6Np 125.6(1) . . 3_655 yes
C1' N2' N6Np 123.3(1) . . 3_655 yes
N4' N5' N4Np 119.0(1) . . . yes
C7' N5' N4Np 130.4(1) . . . yes
N2 N5Np C5Np 118.7(2) 3_645 . . yes
N5 N3Np C3Np 131.7(2) 2_565 . . yes
N2' N6Np C6Np 129.4(3) 3_645 . . yes
N5' N4Np C4Np 120.7 . . . yes
N1 N2 HN2 124.7 . . . no
C1 N2 HN2 124.7 . . . no
N4 N5 HN5 124.7 . . . no
C7 N5 HN5 124.7 . . . no
N2 C1 HC1 125.8 . . . no
C2 C1 HC1 125.8 . . . no
C1 C2 HC2 127.7 . . . no
C3 C2 HC2 127.7 . . . no
C4 C5 HC5 120.9 . . . no
C6 C5 HC5 120.9 . . . no
C5 C6 HC6 119.6 . . . no
C11 C6 HC6 119.6 . . . no
N5 C7 HC7 125.8 . . . no
C8 C7 HC7 125.8 . . . no
C7 C8 HC8 127.7 . . . no
C9 C8 HC8 127.7 . . . no
C6 C11 HC11 120.9 . . . no
C10 C11 HC11 120.9 . . . no
N1' N2' HN2' 124.7 . . . no
C1' N2' HN2' 124.7 . . . no
N4' N5' HN5' 124.7 . . . no
C7' N5' HN5' 124.7 . . . no
N2' C1' HC1' 125.8 . . . no
C2' C1' HC1' 125.8 . . . no
C1' C2' HC2' 127.7 . . . no
C3' C2' HC2' 127.7 . . . no
C4' C5' HC5' 120.9 . . . no
C6' C5' HC5' 120.9 . . . no
C5' C6' HC6' 119.6 . . . no
C11' C6' HC6' 119.6 . . . no
N5' C7' HC7' 125.8 . . . no
C8' C7' HC7' 125.8 . . . no
C7' C8' HC8' 127.7 . . . no
C9' C8' HC8' 127.7 . . . no
C6' C11' HC11' 120.9 . . . no
C10' C11' HC11' 120.9 . . . no

loop_
_geom_bond_atom_site_label_1
_geom_bond_atom_site_label_2
_geom_bond_distance
_geom_bond_site_symmetry_1
_geom_bond_site_symmetry_2
_geom_bond_publ_flag
Fe1 N1 1.976(2) . . yes
Fe1 N3 1.933(2) . . yes
Fe1 N4 1.967(2) . . yes
N1 N2 1.346(2) . . yes
N1 C3 1.353(2) . . yes
N2 C1 1.359(2) . . yes
N3 C4 1.350(2) . . yes
N3 C10 1.350(2) . . yes
N4 N5 1.346(2) . . yes
N4 C9 1.353(2) . . yes
N5 C7 1.359(2) . . yes
C1 C2 1.373(3) . . yes
C2 C3 1.405(3) . . yes
C3 C4 1.455(3) . . yes
C4 C5 1.396(2) . . yes
C5 C6 1.387(2) . . yes
C6 C11 1.387(2) . . yes
C7 C8 1.373(3) . . yes
C8 C9 1.405(3) . . yes
C9 C10 1.456(3) . . yes
C10 C11 1.396(2) . . yes
Fe1' N1' 1.965(2) . . yes
Fe1' N3' 1.933(2) . . yes
Fe1' N4' 1.976(2) . . yes
N1' N2' 1.346(2) . . yes
N1' C3' 1.353(2) . . yes
N2' C1' 1.359(2) . . yes
N3' C4' 1.350(2) . . yes
N3' C10' 1.350(2) . . yes
N4' N5' 1.346(2) . . yes
N4' C9' 1.353(2) . . yes
N5' C7' 1.359(2) . . yes
C1' C2' 1.373(3) . . yes
C2' C3' 1.405(3) . . yes
C3' C4' 1.456(3) . . yes
C4' C5' 1.396(2) . . yes
C5' C6' 1.387(2) . . yes
C6' C11' 1.387(2) . . yes
C7' C8' 1.373(3) . . yes
C8' C9' 1.405(3) . . yes
C9' C10' 1.455(3) . . yes
C10' C11' 1.396(2) . . yes
Fe2 N1Np 1.647(3) . . yes
Fe2 C2Np 1.948(3) . . yes
Fe2 C3Np 1.931(3) . . yes
Fe2 C4Np 1.934(3) . . yes
Fe2 C5Np 1.933(3) . . yes
Fe2 C6Np 1.935(3) . . yes
N1Np O1Np 1.170(4) . . yes
N1Np O1Np1 1.170(4) . . yes
N1Np O1Np2 1.170(4) . . yes
N1Np O1Np3 1.170(4) . . yes
C2Np N2Np 1.147(5) . . yes
C3Np N3Np 1.148(3) . . yes
C4Np N4Np 1.148(3) . . yes
C5Np N5Np 1.149(3) . . yes
C6Np N6Np 1.149(3) . . yes
N2 N5Np 2.811(3) . 3_655 yes
N5 N3Np 2.791(3) . 2_565 yes
N2' N6Np 2.784(3) . 3_655 yes
N5' N4Np 2.819(4) . . yes
N2Np O1Np 2.818(12) . 7_555 yes
N2Np O1Np1 2.948(6) . 7_555 yes
N2Np O1Np2 2.806(12) . 7_555 yes
N2Np O1Np3 2.668(6) . 7_555 yes
N2 HN2 1.000 . . no
C1 HC1 1.000 . . no
C2 HC2 1.000 . . no
C5 HC5 1.000 . . no
C6 HC6 1.000 . . no
N5 HN5 1.000 . . no
C7 HC7 1.000 . . no
C8 HC8 1.000 . . no
C11 HC11 1.000 . . no
N2' HN2' 1.000 . . no
C1' HC1' 1.000 . . no
C2' HC2' 1.000 . . no
C5' HC5' 1.000 . . no
C6' HC6' 1.000 . . no
N5' HN5' 1.000 . . no
C7' HC7' 1.000 . . no
C8' HC8' 1.000 . . no
C11' HC11' 1.000 . . no
